data_4088671
loop_
_publ_author_name
'Carpenter, Alex E.'
'Rheingold, Arnold L.'
'Figueroa, Joshua S.'

_publ_section_title
;
 A Well-Defined Isocyano Analogue of HCo(CO)4. 1: Synthesis,
 Decomposition, and Catalytic 1,1-Hydrogenation of Isocyanides
;
_journal_issue 14
_journal_name_full Organometallics
_journal_page_first 2309
_journal_paper_doi 10.1021/acs.organomet.6b00297
_journal_volume 35
_journal_year 2016
_chemical_formula_moiety 'C25 H27 N'
_chemical_formula_sum 'C25 H27 N'
_chemical_formula_weight 341.47
_chemical_melting_point ?
_chemical_name_common
;
2,6-dimesitylphenylmethyleneimine
;
_chemical_name_systematic
; 
2,2".4,4",6,6"-hexamethyl-N-methylene-{1,1':3',1"-terphenyl]-2'amine  
;
_space_group_crystal_system orthorhombic
_space_group_IT_number 62
_space_group_name_Hall '-P 2ac 2n'
_space_group_name_H-M_alt 'P n m a'
_atom_sites_solution_hydrogens mixed
_audit_creation_date 2015-02-22
_audit_creation_method
;
Olex2 1.2
(compiled 2015.01.26 svn.r3150 for OlexSys, GUI svn.r4998)
;
_cell_angle_alpha 90
_cell_angle_beta 90
_cell_angle_gamma 90
_cell_formula_units_Z 4
_cell_length_a 6.4717(7)
_cell_length_b 23.848(2)
_cell_length_c 12.7063(13)
_cell_measurement_reflns_used 2612
_cell_measurement_temperature 100(2)
_cell_measurement_theta_max 62.98
_cell_measurement_theta_min 3.71
_cell_volume 1961.1(3)
_computing_cell_refinement 'SAINT v8.34A (Bruker, 2013)'
_computing_data_collection 'Bruker APEX2'
_computing_data_reduction 'SAINT v8.34A (Bruker, 2013)'
_computing_molecular_graphics 'Olex2 (Dolomanov et al., 2009)'
_computing_publication_material 'Olex2 (Dolomanov et al., 2009)'
_computing_structure_refinement 'XL (Sheldrick, 2008)'
_computing_structure_solution XS
_diffrn_ambient_temperature 100.0
_diffrn_detector_area_resol_mean 8.0
_diffrn_measured_fraction_theta_full 0.924
_diffrn_measured_fraction_theta_max 0.924
_diffrn_measurement_device_type 'Bruker APEX-II CCD'
_diffrn_measurement_method '\f and \w scans'
_diffrn_radiation_type CuK\a
_diffrn_radiation_wavelength 1.54178
_diffrn_reflns_av_R_equivalents 0.0679
_diffrn_reflns_av_unetI/netI 0.0463
_diffrn_reflns_Laue_measured_fraction_full 0.924
_diffrn_reflns_Laue_measured_fraction_max 0.924
_diffrn_reflns_limit_h_max 7
_diffrn_reflns_limit_h_min -7
_diffrn_reflns_limit_k_max 27
_diffrn_reflns_limit_k_min -21
_diffrn_reflns_limit_l_max 13
_diffrn_reflns_limit_l_min -14
_diffrn_reflns_number 10152
_diffrn_reflns_point_group_measured_fraction_full 0.924
_diffrn_reflns_point_group_measured_fraction_max 0.924
_diffrn_reflns_theta_full 65.193
_diffrn_reflns_theta_max 65.193
_diffrn_reflns_theta_min 3.707
_diffrn_source 'rotating anode'
_diffrn_standards_number 0
_exptl_absorpt_coefficient_mu 0.497
_exptl_absorpt_correction_T_max 0.7526
_exptl_absorpt_correction_T_min 0.6216
_exptl_absorpt_correction_type multi-scan
_exptl_absorpt_process_details
;
 TWINABS-2012/1 (Bruker,2012) was used for absorption correction.
 
For component 1:
 wR2(int) was 0.1060 before and 0.0548 after correction.
 The Ratio of minimum to maximum transmission not present.
 The \l/2 correction factor is Not present
 
For component 2:
 wR2(int) was 0.1463 before and 0.0623 after correction.
 The Ratio of minimum to maximum transmission is 0.72.
 The \l/2 correction factor is Not present

Final HKLF 4 output contains 22232 reflections, Rint = 0.0940
 (7044 with I > 3sig(I), Rint = 0.0513)
;
_exptl_crystal_colour colourless
_exptl_crystal_colour_primary colourless
_exptl_crystal_density_diffrn 1.157
_exptl_crystal_description Plate
_exptl_crystal_F_000 736
_exptl_crystal_preparation 'crystalized from pentane at -35C'
_exptl_crystal_size_max 0.2
_exptl_crystal_size_mid 0.2
_exptl_crystal_size_min 0.1
_refine_diff_density_max 0.182
_refine_diff_density_min -0.169
_refine_diff_density_rms 0.045
_refine_ls_extinction_method none
_refine_ls_goodness_of_fit_ref 1.057
_refine_ls_hydrogen_treatment mixed
_refine_ls_matrix_type full
_refine_ls_number_parameters 133
_refine_ls_number_reflns 1586
_refine_ls_number_restraints 0
_refine_ls_restrained_S_all 1.057
_refine_ls_R_factor_all 0.0872
_refine_ls_R_factor_gt 0.0564
_refine_ls_shift/su_max 0.000
_refine_ls_shift/su_mean 0.000
_refine_ls_structure_factor_coef Fsqd
_refine_ls_weighting_details 'w=1/[\s^2^(Fo^2^)+(0.0573P)^2^+1.5163P] where P=(Fo^2^+2Fc^2^)/3'
_refine_ls_weighting_scheme calc
_refine_ls_wR_factor_gt 0.1306
_refine_ls_wR_factor_ref 0.1471
_reflns_Friedel_coverage 0.000
_reflns_number_gt 1131
_reflns_number_total 1586
_reflns_threshold_expression 'I > 2\s(I)'
_cod_data_source_file om6b00297_si_002.cif
_cod_data_source_block jfigcu106
_cod_depositor_comments
;
The following automatic conversions were performed:

data item '_chemical_melting_point' value 'not measured' was changed
to '?' -- the value is undefined or not given.

Automatic conversion script
Id: cif_fix_values 6909 2019-04-08 15:41:33Z antanas 
;
_cod_original_cell_volume 1961.0(3)
_cod_database_code 4088671
_shelx_space_group_comment
;
The symmetry employed for this shelxl refinement is uniquely defined
by the following loop, which should always be used as a source of
symmetry information in preference to the above space-group names.
They are only intended as comments.
;
_shelx_estimated_absorpt_t_max 0.952
_shelx_estimated_absorpt_t_min 0.907
_olex2_refinement_description
;
1. Fixed Uiso
 At 1.2 times of:
  All C(H) groups
 At 1.5 times of:
  All C(H,H,H) groups
2.a Aromatic/amide H refined with riding coordinates:
 C4(H4), C5(H5), C9(H9), C12(H12)
2.b Idealised Me refined as rotating group:
 C8(H8A,H8B,H8C), C11(H11A,H11B,H11C), C14(H14A,H14B,H14C)
;
_shelx_shelxl_version_number 2014/7
_olex2_submission_special_instructions 'No special instructions were received'

loop_
_space_group_symop_operation_xyz
'x, y, z'
'-x+1/2, -y, z+1/2'
'x+1/2, -y+1/2, -z+1/2'
'-x, y+1/2, -z'
'-x, -y, -z'
'x-1/2, y, -z-1/2'
'-x-1/2, y-1/2, z-1/2'
'x, -y-1/2, z'

loop_
_atom_site_label
_atom_site_type_symbol
_atom_site_fract_x
_atom_site_fract_y
_atom_site_fract_z
_atom_site_U_iso_or_equiv
_atom_site_adp_type
_atom_site_occupancy
_atom_site_site_symmetry_order
_atom_site_calc_flag
_atom_site_refinement_flags_posn
_atom_site_refinement_flags_adp
_atom_site_refinement_flags_occupancy
N1 N 0.1406(5) 0.2500 0.3809(2) 0.0274(7) Uani 1 2 d S T P
C1 C 0.3333(7) 0.2500 0.3784(4) 0.0449(11) Uani 1 2 d S T P
H1A H 0.413(7) 0.2500 0.308(3) 0.055(13) Uiso 1 2 d S T P
H1B H 0.431(7) 0.2500 0.448(4) 0.058(14) Uiso 1 2 d S T P
C2 C 0.0351(5) 0.2500 0.4797(3) 0.0229(8) Uani 1 2 d S T P
C3 C -0.0201(4) 0.30111(10) 0.52554(19) 0.0232(6) Uani 1 1 d . . .
C4 C -0.1352(4) 0.29995(11) 0.61866(19) 0.0278(6) Uani 1 1 d . . .
H4 H -0.1747 0.3343 0.6508 0.033 Uiso 1 1 calc R . .
C5 C -0.1925(6) 0.2500 0.6647(3) 0.0278(9) Uani 1 2 d S T P
H5 H -0.2711 0.2500 0.7278 0.033 Uiso 1 2 calc RS T P
C6 C 0.0369(4) 0.35654(10) 0.47829(19) 0.0245(6) Uani 1 1 d . . .
C7 C -0.0825(4) 0.37997(10) 0.3974(2) 0.0282(6) Uani 1 1 d . . .
C8 C -0.2655(5) 0.34883(12) 0.3533(2) 0.0398(8) Uani 1 1 d . . .
H8A H -0.2304 0.3091 0.3453 0.060 Uiso 1 1 calc GR . .
H8B H -0.3020 0.3645 0.2845 0.060 Uiso 1 1 calc GR . .
H8C H -0.3831 0.3526 0.4013 0.060 Uiso 1 1 calc GR . .
C9 C -0.0322(4) 0.43279(10) 0.3596(2) 0.0312(7) Uani 1 1 d . . .
H9 H -0.1150 0.4487 0.3056 0.037 Uiso 1 1 calc R . .
C10 C 0.1347(4) 0.46329(10) 0.3977(2) 0.0313(7) Uani 1 1 d . . .
C11 C 0.1850(5) 0.52111(11) 0.3580(2) 0.0403(8) Uani 1 1 d . . .
H11A H 0.1113 0.5279 0.2918 0.060 Uiso 1 1 calc GR . .
H11B H 0.3342 0.5241 0.3460 0.060 Uiso 1 1 calc GR . .
H11C H 0.1424 0.5490 0.4103 0.060 Uiso 1 1 calc GR . .
C12 C 0.2523(4) 0.43896(11) 0.4766(2) 0.0330(7) Uani 1 1 d . . .
H12 H 0.3677 0.4590 0.5034 0.040 Uiso 1 1 calc R . .
C13 C 0.2075(4) 0.38614(10) 0.5179(2) 0.0292(6) Uani 1 1 d . . .
C14 C 0.3347(5) 0.36284(12) 0.6061(2) 0.0431(8) Uani 1 1 d . . .
H14A H 0.2552 0.3645 0.6717 0.065 Uiso 1 1 calc GR . .
H14B H 0.4613 0.3850 0.6137 0.065 Uiso 1 1 calc GR . .
H14C H 0.3707 0.3238 0.5907 0.065 Uiso 1 1 calc GR . .

loop_
_atom_site_aniso_label
_atom_site_aniso_U_11
_atom_site_aniso_U_22
_atom_site_aniso_U_33
_atom_site_aniso_U_23
_atom_site_aniso_U_13
_atom_site_aniso_U_12
N1 0.0311(19) 0.0266(15) 0.0247(17) 0.000 0.0050(14) 0.000
C1 0.027(2) 0.070(3) 0.037(3) 0.000 0.0066(19) 0.000
C2 0.0182(18) 0.0281(19) 0.0223(19) 0.000 -0.0023(14) 0.000
C3 0.0215(13) 0.0255(13) 0.0225(14) -0.0004(11) -0.0046(10) 0.0026(12)
C4 0.0279(14) 0.0303(14) 0.0251(14) -0.0047(12) 0.0016(11) 0.0031(12)
C5 0.025(2) 0.033(2) 0.025(2) 0.000 0.0022(16) 0.000
C6 0.0277(14) 0.0229(12) 0.0229(14) -0.0043(11) 0.0026(11) 0.0021(12)
C7 0.0332(15) 0.0265(14) 0.0247(14) -0.0047(11) -0.0026(11) 0.0012(12)
C8 0.0408(18) 0.0388(16) 0.0399(17) 0.0058(14) -0.0130(14) -0.0033(15)
C9 0.0394(17) 0.0265(13) 0.0277(14) 0.0005(12) -0.0030(12) 0.0068(13)
C10 0.0380(16) 0.0251(13) 0.0308(15) -0.0020(11) 0.0057(12) 0.0046(13)
C11 0.0499(19) 0.0282(14) 0.0429(17) 0.0030(13) 0.0064(14) 0.0007(15)
C12 0.0291(16) 0.0258(13) 0.0442(17) -0.0044(13) -0.0052(12) -0.0022(13)
C13 0.0281(14) 0.0255(13) 0.0341(15) -0.0009(12) -0.0046(12) 0.0012(12)
C14 0.0381(17) 0.0346(15) 0.057(2) 0.0066(15) -0.0218(15) -0.0047(14)

loop_
_atom_type_symbol
_atom_type_description
_atom_type_scat_dispersion_real
_atom_type_scat_dispersion_imag
_atom_type_scat_source
C C 0.0181 0.0091 'International Tables Vol C Tables 4.2.6.8 and 6.1.1.4'
H H 0.0000 0.0000 'International Tables Vol C Tables 4.2.6.8 and 6.1.1.4'
N N 0.0311 0.0180 'International Tables Vol C Tables 4.2.6.8 and 6.1.1.4'

loop_
_geom_angle_atom_site_label_1
_geom_angle_atom_site_label_2
_geom_angle_atom_site_label_3
_geom_angle
_geom_angle_site_symmetry_1
_geom_angle_site_symmetry_3
C1 N1 C2 120.0(3) . .
N1 C1 H1A 121(2) . .
N1 C1 H1B 124(2) . .
H1A C1 H1B 114(3) . .
C3 C2 N1 119.24(16) 8_565 .
C3 C2 N1 119.24(16) . .
C3 C2 C3 121.4(3) . 8_565
C2 C3 C4 118.1(2) . .
C2 C3 C6 122.7(2) . .
C4 C3 C6 119.2(2) . .
C3 C4 H4 119.4 . .
C5 C4 C3 121.3(2) . .
C5 C4 H4 119.4 . .
C4 C5 C4 119.7(3) 8_565 .
C4 C5 H5 120.2 8_565 .
C4 C5 H5 120.2 . .
C7 C6 C3 120.7(2) . .
C7 C6 C13 119.7(2) . .
C13 C6 C3 119.6(2) . .
C6 C7 C8 120.6(2) . .
C9 C7 C6 119.1(2) . .
C9 C7 C8 120.3(2) . .
C7 C8 H8A 109.5 . .
C7 C8 H8B 109.5 . .
C7 C8 H8C 109.5 . .
H8A C8 H8B 109.5 . .
H8A C8 H8C 109.5 . .
H8B C8 H8C 109.5 . .
C7 C9 H9 118.7 . .
C7 C9 C10 122.5(2) . .
C10 C9 H9 118.7 . .
C9 C10 C11 122.1(2) . .
C12 C10 C9 117.4(2) . .
C12 C10 C11 120.5(3) . .
C10 C11 H11A 109.5 . .
C10 C11 H11B 109.5 . .
C10 C11 H11C 109.5 . .
H11A C11 H11B 109.5 . .
H11A C11 H11C 109.5 . .
H11B C11 H11C 109.5 . .
C10 C12 H12 118.8 . .
C10 C12 C13 122.4(3) . .
C13 C12 H12 118.8 . .
C6 C13 C14 120.9(2) . .
C12 C13 C6 118.8(2) . .
C12 C13 C14 120.2(2) . .
C13 C14 H14A 109.5 . .
C13 C14 H14B 109.5 . .
C13 C14 H14C 109.5 . .
H14A C14 H14B 109.5 . .
H14A C14 H14C 109.5 . .
H14B C14 H14C 109.5 . .

loop_
_geom_bond_atom_site_label_1
_geom_bond_atom_site_label_2
_geom_bond_distance
_geom_bond_site_symmetry_2
N1 C1 1.247(5) .
N1 C2 1.429(4) .
C1 H1A 1.03(4) .
C1 H1B 1.08(5) .
C2 C3 1.398(3) 8_565
C2 C3 1.398(3) .
C3 C4 1.398(3) .
C3 C6 1.498(3) .
C4 H4 0.9500 .
C4 C5 1.378(3) .
C5 C4 1.378(3) 8_565
C5 H5 0.9500 .
C6 C7 1.402(3) .
C6 C13 1.404(4) .
C7 C8 1.506(4) .
C7 C9 1.387(4) .
C8 H8A 0.9800 .
C8 H8B 0.9800 .
C8 H8C 0.9800 .
C9 H9 0.9500 .
C9 C10 1.389(4) .
C10 C11 1.504(4) .
C10 C12 1.385(4) .
C11 H11A 0.9800 .
C11 H11B 0.9800 .
C11 H11C 0.9800 .
C12 H12 0.9500 .
C12 C13 1.395(4) .
C13 C14 1.497(4) .
C14 H14A 0.9800 .
C14 H14B 0.9800 .
C14 H14C 0.9800 .
